data_1554710
loop_
_publ_author_name
'Bar\/l\'og, Maciej'
'Kulai, Ihor'
'Ji, Xiaozhou'
'Bhuvanesh, Nattamai'
'Dey, Somnath'
'Sliwinski, Eric Pierre'
'Bazzi, Hassan S.'
'Fang, Lei'
'Al-Hashimi, Mohammed'

_publ_section_title
;
 Synthesis, characterization and crystal structures of novel fluorinated
 di(thiazolyl)benzene derivatives
;
_journal_issue 6
_journal_name_full 'Organic Chemistry Frontiers'
_journal_page_first 780
_journal_paper_doi 10.1039/C9QO00044E
_journal_volume 6
_journal_year 2019
_chemical_formula_moiety 'C14 H8 F2 S2'
_chemical_formula_sum 'C14 H8 F2 S2'
_chemical_formula_weight 278.32
_space_group_crystal_system monoclinic
_space_group_IT_number 14
_space_group_name_Hall '-P 2ybc'
_space_group_name_H-M_alt 'P 1 21/c 1'
_atom_sites_solution_hydrogens geom
_atom_sites_solution_primary direct
_audit_creation_date 2017-05-25
_audit_creation_method
;
Olex2 1.2-beta
(compiled 2017.03.28 svn.r3405 for OlexSys, GUI svn.r5335)
;
_audit_update_record
;
2018-07-19 deposited with the CCDC.
2019-01-30 downloaded from the CCDC.
;
_cell_angle_alpha 90
_cell_angle_beta 94.273(4)
_cell_angle_gamma 90
_cell_formula_units_Z 2
_cell_length_a 7.4893(9)
_cell_length_b 3.8493(4)
_cell_length_c 19.835(2)
_cell_measurement_reflns_used 5897
_cell_measurement_temperature 110.0
_cell_measurement_theta_max 27.512
_cell_measurement_theta_min 2.728
_cell_volume 570.23(11)
_computing_cell_refinement 'SAINT v8.37A (Bruker, 2015)'
_computing_data_reduction 'SAINT v8.37A (Bruker, 2015)'
_computing_molecular_graphics 'Olex2 (Dolomanov et al., 2009)'
_computing_publication_material 'Olex2 (Dolomanov et al., 2009)'
_computing_structure_refinement 'XL (Sheldrick, 2008)'
_computing_structure_solution 'ShelXT (Sheldrick, 2015)'
_diffrn_ambient_temperature 110.0
_diffrn_detector 'Bruker APEX2 area detector'
_diffrn_detector_area_resol_mean 7.9
_diffrn_detector_type 'CCD area detector'
_diffrn_measured_fraction_theta_full 0.974
_diffrn_measured_fraction_theta_max 0.974
_diffrn_measurement_device 'three-circle diffractometer'
_diffrn_measurement_device_type 'Bruker APEX-II CCD'
_diffrn_measurement_method '\f and \w scans'
_diffrn_radiation_monochromator 'mirror optics'
_diffrn_radiation_probe x-ray
_diffrn_radiation_type MoK\a
_diffrn_radiation_wavelength 0.71073
_diffrn_reflns_av_R_equivalents 0.079
_diffrn_reflns_av_unetI/netI 0.0382
_diffrn_reflns_Laue_measured_fraction_full 0.974
_diffrn_reflns_Laue_measured_fraction_max 0.974
_diffrn_reflns_number 976
_diffrn_reflns_point_group_measured_fraction_full 0.974
_diffrn_reflns_point_group_measured_fraction_max 0.974
_diffrn_reflns_theta_full 24.977
_diffrn_reflns_theta_max 24.977
_diffrn_reflns_theta_min 2.727
_diffrn_source 'microfocus sealed X-ray tube'
_diffrn_source_type 'Incoatec I\ms'
_diffrn_standards_number 0
_exptl_absorpt_coefficient_mu 0.468
_exptl_absorpt_correction_T_max 0.7314
_exptl_absorpt_correction_T_min 0.4838
_exptl_absorpt_correction_type multi-scan
_exptl_absorpt_process_details
;
 TWINABS-2012/1 (Bruker,2012) was used for absorption correction.
 
For component 1:
 wR2(int) was 0.1756 before and 0.0872 after correction.
 The Ratio of minimum to maximum transmission not present.
 The \l/2 correction factor is Not present
 
For component 2:
 wR2(int) was 0.1821 before and 0.0930 after correction.
 The Ratio of minimum to maximum transmission is 0.54.
 The \l/2 correction factor is Not present

Final HKLF 4 output contains 13183 reflections, Rint = 0.0842
 (10786 with I > 3sig(I), Rint = 0.0823)
;
_exptl_crystal_colour yellow
_exptl_crystal_colour_primary yellow
_exptl_crystal_density_diffrn 1.621
_exptl_crystal_description plate
_exptl_crystal_F_000 284
_exptl_crystal_size_max 0.512
_exptl_crystal_size_mid 0.423
_exptl_crystal_size_min 0.07
_refine_diff_density_max 0.410
_refine_diff_density_min -0.493
_refine_diff_density_rms 0.116
_refine_ls_extinction_method none
_refine_ls_goodness_of_fit_ref 1.342
_refine_ls_hydrogen_treatment constr
_refine_ls_matrix_type full
_refine_ls_number_parameters 107
_refine_ls_number_reflns 976
_refine_ls_number_restraints 220
_refine_ls_restrained_S_all 1.224
_refine_ls_R_factor_all 0.0902
_refine_ls_R_factor_gt 0.0787
_refine_ls_shift/su_max 0.000
_refine_ls_shift/su_mean 0.000
_refine_ls_structure_factor_coef Fsqd
_refine_ls_weighting_details 'w=1/[\s^2^(Fo^2^)+(0.0347P)^2^+2.8130P] where P=(Fo^2^+2Fc^2^)/3'
_refine_ls_weighting_scheme calc
_refine_ls_wR_factor_gt 0.1626
_refine_ls_wR_factor_ref 0.1703
_reflns_Friedel_coverage 0.000
_reflns_number_gt 854
_reflns_number_total 976
_reflns_threshold_expression 'I > 2\s(I)'
_cod_data_source_file c9qo00044e2.cif
_cod_data_source_block f2p
_cod_database_code 1554710
_shelx_shelxl_version_number 2014/7
_shelx_space_group_comment
;
The symmetry employed for this shelxl refinement is uniquely defined
by the following loop, which should always be used as a source of
symmetry information in preference to the above space-group names.
They are only intended as comments.
;
_olex2_refinement_description
;
1. Fixed Uiso
 At 1.2 times of:
  All C(H) groups
2. Shared sites
{C4, C4A}
3. Uiso/Uaniso restraints and constraints
C4 \\sim C5 \\sim C6 \\sim C7 \\sim S8 \\sim C4A \\sim C5A \\sim C6A \\sim C7A
\\sim S8A: within 2A with sigma of 0.01 and sigma for terminal atoms of 0.02
Uanis(C4) = Uanis(C4A)
Uanis(S8) = Uanis(C5A)
Uanis(C5) = Uanis(S8A)
4. Rigid body (RIGU) restrains
 C4, C5, C6, C7, S8, C4A, C5A, C6A, C7A, S8A
 with sigma for 1-2 distances of 0.01 and sigma for 1-3 distances of 0.01
5. Same fragment restrains
{C4, C5, C6, C7, S8} sigma for 1-2: 0.02, 1-3: 0.04
as
{C4A, C5A, C6A, C7A, S8A}
6. Others
 Sof(C4A)=Sof(C5A)=Sof(H5A)=Sof(C6A)=Sof(H6A)=Sof(C7A)=Sof(H7A)=Sof(S8A)=1-
 FVAR(1)
 Sof(C4)=Sof(C5)=Sof(H5)=Sof(C6)=Sof(H6)=Sof(C7)=Sof(H7)=Sof(S8)=FVAR(1)
7.a Aromatic/amide H refined with riding coordinates:
 C1(H1), C5(H5), C6(H6), C7(H7), C5A(H5A), C6A(H6A), C7A(H7A)
;
_olex2_submission_special_instructions 'No special instructions were received'

loop_
_space_group_symop_operation_xyz
'x, y, z'
'-x, y+1/2, -z+1/2'
'-x, -y, -z'
'x, -y-1/2, z-1/2'

loop_
_atom_site_label
_atom_site_type_symbol
_atom_site_fract_x
_atom_site_fract_y
_atom_site_fract_z
_atom_site_U_iso_or_equiv
_atom_site_adp_type
_atom_site_occupancy
_atom_site_site_symmetry_order
_atom_site_calc_flag
_atom_site_refinement_flags_posn
_atom_site_refinement_flags_adp
_atom_site_refinement_flags_occupancy
_atom_site_disorder_assembly
_atom_site_disorder_group
F1 F 0.6667(4) 0.5863(9) 0.62464(12) 0.0294(8) Uani 1 1 d . . . . .
C1 C 0.6756(6) 0.4008(13) 0.5132(2) 0.0173(10) Uani 1 1 d . . . . .
H1 H 0.7970 0.3368 0.5237 0.021 Uiso 1 1 calc R . . . .
C2 C 0.5791(6) 0.5457(13) 0.5623(2) 0.0159(10) Uani 1 1 d . . . . .
C3 C 0.4031(6) 0.6534(12) 0.5523(2) 0.0143(10) Uani 1 1 d . . . . .
C4 C 0.2995(5) 0.8038(12) 0.6053(2) 0.0145(9) Uani 0.597(6) 1 d D U P A 1
C5 C 0.358(2) 0.902(6) 0.6699(8) 0.0196(11) Uani 0.597(6) 1 d D U P A 1
H5 H 0.4770 0.8828 0.6899 0.024 Uiso 0.597(6) 1 calc R . P A 1
C6 C 0.1910(17) 1.052(7) 0.7045(9) 0.018(2) Uani 0.597(6) 1 d D U P A 1
H6 H 0.1926 1.1430 0.7491 0.022 Uiso 0.597(6) 1 calc R . P A 1
C7 C 0.046(2) 1.029(6) 0.6605(7) 0.019(2) Uani 0.597(6) 1 d D U P A 1
H7 H -0.0682 1.1026 0.6722 0.023 Uiso 0.597(6) 1 calc R . P A 1
S8 S 0.0745(3) 0.8767(11) 0.59023(15) 0.0183(7) Uani 0.597(6) 1 d D U P A 1
C4A C 0.2995(5) 0.8038(12) 0.6053(2) 0.0145(9) Uani 0.403(6) 1 d D U P A 2
C5A C 0.117(2) 0.873(8) 0.5992(11) 0.0183(7) Uani 0.403(6) 1 d D U P A 2
H5A H 0.0366 0.8315 0.5607 0.022 Uiso 0.403(6) 1 calc R . P A 2
C6A C 0.069(3) 1.041(9) 0.6712(10) 0.017(2) Uani 0.403(6) 1 d D U P A 2
H6A H -0.0459 1.1146 0.6831 0.020 Uiso 0.403(6) 1 calc R . P A 2
C7A C 0.222(3) 1.053(10) 0.7100(14) 0.018(2) Uani 0.403(6) 1 d D U P A 2
H7A H 0.2250 1.1497 0.7542 0.022 Uiso 0.403(6) 1 calc R . P A 2
S8A S 0.3883(8) 0.915(2) 0.6833(2) 0.0196(11) Uani 0.403(6) 1 d D U P A 2

loop_
_atom_site_aniso_label
_atom_site_aniso_U_11
_atom_site_aniso_U_22
_atom_site_aniso_U_33
_atom_site_aniso_U_23
_atom_site_aniso_U_13
_atom_site_aniso_U_12
F1 0.0188(15) 0.055(2) 0.0139(13) -0.0091(14) -0.0044(10) 0.0065(14)
C1 0.013(2) 0.023(3) 0.016(2) 0.001(2) 0.0007(17) 0.004(2)
C2 0.018(2) 0.020(3) 0.010(2) 0.0015(19) 0.0025(16) -0.001(2)
C3 0.019(2) 0.008(2) 0.016(2) 0.0019(18) 0.0029(16) -0.003(2)
C4 0.0153(19) 0.014(2) 0.0139(18) 0.0016(16) 0.0017(15) -0.0009(17)
C5 0.025(2) 0.0179(14) 0.016(2) -0.0044(17) 0.0032(14) -0.0002(15)
C6 0.023(4) 0.016(3) 0.016(4) -0.004(3) 0.003(4) -0.004(4)
C7 0.017(4) 0.017(3) 0.024(4) 0.003(4) 0.001(3) 0.001(4)
S8 0.0142(15) 0.0219(11) 0.0189(12) -0.0014(9) 0.0034(10) 0.0023(13)
C4A 0.0153(19) 0.014(2) 0.0139(18) 0.0016(16) 0.0017(15) -0.0009(17)
C5A 0.0142(15) 0.0219(11) 0.0189(12) -0.0014(9) 0.0034(10) 0.0023(13)
C6A 0.019(5) 0.014(4) 0.016(4) 0.000(4) 0.001(4) 0.002(4)
C7A 0.021(5) 0.016(4) 0.017(4) 0.001(4) -0.003(4) 0.002(4)
S8A 0.025(2) 0.0179(14) 0.016(2) -0.0044(17) 0.0032(14) -0.0002(15)

loop_
_atom_type_symbol
_atom_type_description
_atom_type_scat_dispersion_real
_atom_type_scat_dispersion_imag
_atom_type_scat_source
C C 0.0033 0.0016 'International Tables Vol C Tables 4.2.6.8 and 6.1.1.4'
H H 0.0000 0.0000 'International Tables Vol C Tables 4.2.6.8 and 6.1.1.4'
F F 0.0171 0.0103 'International Tables Vol C Tables 4.2.6.8 and 6.1.1.4'
S S 0.1246 0.1234 'International Tables Vol C Tables 4.2.6.8 and 6.1.1.4'

loop_
_geom_angle_atom_site_label_1
_geom_angle_atom_site_label_2
_geom_angle_atom_site_label_3
_geom_angle
_geom_angle_site_symmetry_1
_geom_angle_site_symmetry_3
C2 C1 H1 119.7 . .
C2 C1 C3 120.7(4) . 3_666
C3 C1 H1 119.7 3_666 .
F1 C2 C1 116.5(4) . .
F1 C2 C3 118.9(4) . .
C1 C2 C3 124.6(4) . .
C1 C3 C4 120.9(4) 3_666 .
C1 C3 C4A 120.9(4) 3_666 .
C2 C3 C1 114.7(4) . 3_666
C2 C3 C4 124.4(4) . .
C2 C3 C4A 124.4(4) . .
C3 C4 S8 120.3(3) . .
C5 C4 C3 128.6(9) . .
C5 C4 S8 111.0(8) . .
C4 C5 H5 126.4 . .
C4 C5 C6 107.2(11) . .
C6 C5 H5 126.4 . .
C5 C6 H6 125.7 . .
C7 C6 C5 108.6(15) . .
C7 C6 H6 125.7 . .
C6 C7 H7 121.4 . .
C6 C7 S8 117.2(15) . .
S8 C7 H7 121.4 . .
C7 S8 C4 95.9(6) . .
C3 C4A S8A 124.1(4) . .
C5A C4A C3 125.6(9) . .
C5A C4A S8A 110.3(9) . .
C4A C5A H5A 126.8 . .
C4A C5A C6A 106.4(13) . .
C6A C5A H5A 126.8 . .
C5A C6A H6A 126.9 . .
C7A C6A C5A 106(2) . .
C7A C6A H6A 126.9 . .
C6A C7A H7A 120.4 . .
C6A C7A S8A 119(2) . .
S8A C7A H7A 120.4 . .
C7A S8A C4A 97.7(10) . .

loop_
_geom_bond_atom_site_label_1
_geom_bond_atom_site_label_2
_geom_bond_distance
_geom_bond_site_symmetry_2
F1 C2 1.366(5) .
C1 H1 0.9500 .
C1 C2 1.373(6) .
C1 C3 1.402(6) 3_666
C2 C3 1.381(6) .
C3 C1 1.402(6) 3_666
C3 C4 1.470(6) .
C3 C4A 1.470(6) .
C4 C5 1.376(14) .
C4 S8 1.712(5) .
C5 H5 0.9500 .
C5 C6 1.58(2) .
C6 H6 0.9500 .
C6 C7 1.342(11) .
C7 H7 0.9500 .
C7 S8 1.540(14) .
C4A C5A 1.388(17) .
C4A S8A 1.692(5) .
C5A H5A 0.9500 .
C5A C6A 1.63(2) .
C6A H6A 0.9500 .
C6A C7A 1.336(14) .
C7A H7A 0.9500 .
C7A S8A 1.488(19) .

loop_
_geom_torsion_atom_site_label_1
_geom_torsion_atom_site_label_2
_geom_torsion_atom_site_label_3
_geom_torsion_atom_site_label_4
_geom_torsion
_geom_torsion_site_symmetry_1
_geom_torsion_site_symmetry_4
F1 C2 C3 C1 -179.7(4) . 3_666
F1 C2 C3 C4 -1.6(7) . .
F1 C2 C3 C4A -1.6(7) . .
C1 C2 C3 C1 1.0(8) . 3_666
C1 C2 C3 C4 179.1(5) . .
C1 C2 C3 C4A 179.1(5) . .
C1 C3 C4 C5 -173.9(13) 3_666 .
C1 C3 C4 S8 6.4(7) 3_666 .
C1 C3 C4A C5A 6.6(17) 3_666 .
C1 C3 C4A S8A -173.7(5) 3_666 .
C2 C3 C4 C5 8.2(15) . .
C2 C3 C4 S8 -171.6(4) . .
C2 C3 C4A C5A -171.3(16) . .
C2 C3 C4A S8A 8.3(8) . .
C3 C1 C2 F1 179.6(4) 3_666 .
C3 C1 C2 C3 -1.1(8) 3_666 .
C3 C4 C5 C6 179.2(11) . .
C3 C4 S8 C7 -179.7(10) . .
C3 C4A C5A C6A -179.4(14) . .
C3 C4A S8A C7A 178.6(16) . .
C4 C5 C6 C7 1(2) . .
C5 C4 S8 C7 0.5(13) . .
C5 C6 C7 S8 -1(2) . .
C6 C7 S8 C4 0.3(18) . .
S8 C4 C5 C6 -1.0(17) . .
C4A C5A C6A C7A 0(3) . .
C5A C4A S8A C7A -2(2) . .
C5A C6A C7A S8A -2(4) . .
C6A C7A S8A C4A 2(3) . .
S8A C4A C5A C6A 1(2) . .
